data_2207781
loop_
_publ_author_name
'Hong-Xing Wang'
'Hong-Fei Wu'
'Feng-Ying Geng'
'Ren-Qing Gao'
'Hui-Chao Zhou'

_publ_section_title
;
 1-[<i>N</i>-Methyl-<i>N</i>-(4-methylbenzyl)aminomethyl]ferrocene
;
_journal_coeditor_code HG6271
_journal_issue 1
_journal_name_full 'Acta Crystallographica Section E'
_journal_page_first m14
_journal_page_last m15
_journal_paper_doi 10.1107/S160053680503936X
_journal_volume 62
_journal_year 2006
_chemical_formula_iupac '[Fe (C5 H5) (C15 H18 N)]'
_chemical_formula_moiety 'C20 H23 Fe N'
_chemical_formula_sum 'C20 H23 Fe N'
_chemical_formula_weight 333.24
_chemical_melting_point 308
_chemical_name_systematic
;
1-[N-Methyl-N-(4-methylbenzyl)aminomethyl]ferrocene
;
_space_group_IT_number 14
_symmetry_cell_setting monoclinic
_symmetry_space_group_name_Hall '-P 2yn'
_symmetry_space_group_name_H-M 'P 1 21/n 1'
_atom_sites_solution_hydrogens geom
_atom_sites_solution_primary direct
_atom_sites_solution_secondary difmap
_audit_creation_method SHELXL-97
_cell_angle_alpha 90.00
_cell_angle_beta 102.5300(10)
_cell_angle_gamma 90.00
_cell_formula_units_Z 4
_cell_length_a 14.8570(14)
_cell_length_b 5.9690(5)
_cell_length_c 19.3667(18)
_cell_measurement_reflns_used 3999
_cell_measurement_temperature 293(2)
_cell_measurement_theta_max 27.57
_cell_measurement_theta_min 2.15
_cell_volume 1676.6(3)
_computing_cell_refinement 'SMART '
_computing_data_collection 'SMART (Bruker, 2003)'
_computing_data_reduction 'SAINT (Bruker, 2003)'
_computing_molecular_graphics 'SHELXTL (Bruker, 1998)'
_computing_publication_material SHELXTL
_computing_structure_refinement 'SHELXL97 (Sheldrick, 1997)'
_computing_structure_solution 'SHELXS97 (Sheldrick, 1997)'
_diffrn_ambient_temperature 293(2)
_diffrn_measured_fraction_theta_full 0.999
_diffrn_measured_fraction_theta_max 0.999
_diffrn_measurement_device_type 'Bruker APEX-II CCD area-detector'
_diffrn_measurement_method '\f and \w'
_diffrn_radiation_monochromator graphite
_diffrn_radiation_source 'fine-focus sealed tube'
_diffrn_radiation_type MoK\a
_diffrn_radiation_wavelength 0.71073
_diffrn_reflns_av_R_equivalents 0.0165
_diffrn_reflns_av_sigmaI/netI 0.0175
_diffrn_reflns_limit_h_max 14
_diffrn_reflns_limit_h_min -17
_diffrn_reflns_limit_k_max 5
_diffrn_reflns_limit_k_min -7
_diffrn_reflns_limit_l_max 23
_diffrn_reflns_limit_l_min -21
_diffrn_reflns_number 8678
_diffrn_reflns_theta_full 25.02
_diffrn_reflns_theta_max 25.02
_diffrn_reflns_theta_min 1.95
_diffrn_standards_decay_% 0
_diffrn_standards_number 0
_exptl_absorpt_coefficient_mu 0.896
_exptl_absorpt_correction_T_max 0.836
_exptl_absorpt_correction_T_min 0.635
_exptl_absorpt_correction_type multi-scan
_exptl_absorpt_process_details '(SADABS; Sheldrick, 1996)'
_exptl_crystal_colour Red
_exptl_crystal_density_diffrn 1.320
_exptl_crystal_density_method 'not measured'
_exptl_crystal_description Block
_exptl_crystal_F_000 704
_exptl_crystal_size_max 0.38
_exptl_crystal_size_mid 0.26
_exptl_crystal_size_min 0.20
_refine_diff_density_max 0.179
_refine_diff_density_min -0.307
_refine_ls_extinction_method none
_refine_ls_goodness_of_fit_ref 1.062
_refine_ls_hydrogen_treatment constr
_refine_ls_matrix_type full
_refine_ls_number_parameters 246
_refine_ls_number_reflns 2950
_refine_ls_number_restraints 20
_refine_ls_restrained_S_all 1.067
_refine_ls_R_factor_all 0.0336
_refine_ls_R_factor_gt 0.0266
_refine_ls_shift/su_max 0.001
_refine_ls_shift/su_mean 0.000
_refine_ls_structure_factor_coef Fsqd
_refine_ls_weighting_details 'calc w=1/[\s^2^(Fo^2^)+(0.0439P)^2^+0.3349P] where P=(Fo^2^+2Fc^2^)/3'
_refine_ls_weighting_scheme calc
_refine_ls_wR_factor_gt 0.0738
_refine_ls_wR_factor_ref 0.0783
_reflns_number_gt 2436
_reflns_number_total 2950
_reflns_threshold_expression I>2\s(I)
_cod_data_source_file hg6271.cif
_cod_data_source_block I
_cod_depositor_comments
;
The following automatic conversions were performed:
'_symmetry_cell_setting' value 'Monoclinic' changed to 'monoclinic'
according to '/home/saulius/struct/CIF-dictionaries/cif_core.dic'
dictionary named 'cif_core.dic' version 2.4.1 from 2010-06-29.

Automatic conversion script
Id: cif_fix_enum 1527 2010-12-29 10:47:43Z saulius 

The following automatic conversions were performed:

'_symmetry_cell_setting' value 'Monoclinic' changed to 'monoclinic'
according to /home/saulius/struct/CIF-dictionaries/cif_core.dic
dictionary named 'cif_core.dic' version 2.4.1 from 2010-06-29.

Automatic conversion script
Id: cif_fix_values 1715 2011-07-08 13:25:40Z adriana 
;
_cod_original_sg_symbol_H-M 'P 21/n'
_cod_database_code 2207781
_cod_database_fobs_code 2207781

loop_
_symmetry_equiv_pos_as_xyz
'x, y, z'
'-x+1/2, y+1/2, -z+1/2'
'-x, -y, -z'
'x-1/2, -y-1/2, z-1/2'

loop_
_atom_site_label
_atom_site_fract_x
_atom_site_fract_y
_atom_site_fract_z
_atom_site_U_iso_or_equiv
_atom_site_adp_type
_atom_site_calc_flag
_atom_site_refinement_flags
_atom_site_occupancy
_atom_site_disorder_assembly
_atom_site_disorder_group
_atom_site_type_symbol
Fe1 0.441217(16) 0.74972(4) 0.170003(12) 0.03917(11) Uani d . 1 . . Fe
N1 0.72596(10) 0.7455(2) 0.13968(7) 0.0408(3) Uani d . 1 A . N
C1 0.55808(12) 0.7481(3) 0.13146(9) 0.0393(4) Uani d . 1 A . C
C2 0.52888(12) 0.9706(3) 0.13838(9) 0.0431(4) Uani d . 1 A . C
H2 0.5646 1.0871 0.1679 0.052 Uiso calc R 1 . . H
C3 0.43861(12) 0.9960(3) 0.09642(9) 0.0486(4) Uani d . 1 A . C
H3 0.4012 1.1327 0.0916 0.058 Uiso calc R 1 . . H
C4 0.41231(13) 0.7894(3) 0.06274(9) 0.0506(5) Uani d . 1 A . C
H4 0.3531 0.7573 0.0306 0.061 Uiso calc R 1 . . H
C5 0.48541(12) 0.6366(3) 0.08376(8) 0.0452(4) Uani d . 1 A . C
H5 0.4859 0.4801 0.0686 0.054 Uiso calc R 1 . . H
C6 0.4715(5) 0.6005(18) 0.2657(5) 0.070(2) Uani d PD 0.75 A 1 C
H6A 0.5313 0.5365 0.2885 0.084 Uiso calc PR 0.75 A 1 H
C7 0.4429(5) 0.8217(16) 0.2732(4) 0.069(2) Uani d PD 0.75 A 1 C
H7A 0.4789 0.9397 0.3017 0.083 Uiso calc PR 0.75 A 1 H
C8 0.3526(5) 0.8432(13) 0.2306(5) 0.069(2) Uani d PD 0.75 A 1 C
H8A 0.3151 0.9797 0.2246 0.083 Uiso calc PR 0.75 A 1 H
C9 0.3265(5) 0.636(2) 0.1986(3) 0.073(2) Uani d PD 0.75 A 1 C
H9A 0.2675 0.6020 0.1665 0.088 Uiso calc PR 0.75 A 1 H
C10 0.3997(10) 0.4864(7) 0.2208(5) 0.075(2) Uani d PD 0.75 A 1 C
H10A 0.4008 0.3290 0.2066 0.090 Uiso calc PR 0.75 A 1 H
C6' 0.4442(11) 0.493(3) 0.2421(10) 0.045(4) Uani d PD 0.25 A 2 C
H6'A 0.4822 0.3574 0.2456 0.054 Uiso calc PR 0.25 A 2 H
C7' 0.4694(12) 0.696(5) 0.2785(9) 0.060(7) Uani d PD 0.25 A 2 C
H7'A 0.5281 0.7270 0.3115 0.072 Uiso calc PR 0.25 A 2 H
C8' 0.396(2) 0.8501(18) 0.2578(12) 0.073(9) Uani d PD 0.25 A 2 C
H8'A 0.3942 1.0045 0.2746 0.088 Uiso calc PR 0.25 A 2 H
C9' 0.3228(12) 0.735(4) 0.2130(12) 0.062(7) Uani d PD 0.25 A 2 C
H9'A 0.2622 0.7978 0.1916 0.075 Uiso calc PR 0.25 A 2 H
C10' 0.3550(11) 0.519(3) 0.1999(9) 0.051(4) Uani d PD 0.25 A 2 C
H10B 0.3196 0.4041 0.1694 0.061 Uiso calc PR 0.25 A 2 H
C11 0.64944(12) 0.6492(3) 0.16616(9) 0.0468(4) Uani d . 1 . . C
H11A 0.6601 0.6739 0.2168 0.056 Uiso calc R 1 A . H
H11B 0.6477 0.4888 0.1581 0.056 Uiso calc R 1 . . H
C12 0.81258(13) 0.6482(4) 0.17816(10) 0.0595(5) Uani d . 1 . . C
H12A 0.8111 0.4888 0.1715 0.089 Uiso calc R 1 A . H
H12B 0.8207 0.6816 0.2276 0.089 Uiso calc R 1 . . H
H12C 0.8629 0.7104 0.1606 0.089 Uiso calc R 1 . . H
C13 0.71443(12) 0.7112(3) 0.06401(9) 0.0440(4) Uani d . 1 . . C
H13A 0.6512 0.7461 0.0412 0.053 Uiso calc R 1 A . H
H13B 0.7247 0.5541 0.0554 0.053 Uiso calc R 1 . . H
C14 0.77810(10) 0.8504(3) 0.03033(8) 0.0390(4) Uani d . 1 A . C
C15 0.79765(13) 0.7837(3) -0.03333(10) 0.0477(4) Uani d . 1 . . C
H15 0.7751 0.6474 -0.0531 0.057 Uiso calc R 1 A . H
C16 0.85015(13) 0.9163(3) -0.06798(10) 0.0534(5) Uani d . 1 A . C
H16 0.8618 0.8680 -0.1108 0.064 Uiso calc R 1 . . H
C17 0.88564(12) 1.1193(3) -0.04019(9) 0.0478(4) Uani d . 1 . . C
C18 0.86671(13) 1.1843(3) 0.02389(10) 0.0495(4) Uani d . 1 A . C
H18 0.8902 1.3192 0.0442 0.059 Uiso calc R 1 . . H
C19 0.81356(12) 1.0524(3) 0.05836(9) 0.0461(4) Uani d . 1 . . C
H19 0.8016 1.1008 0.1011 0.055 Uiso calc R 1 A . H
C20 0.94341(17) 1.2627(3) -0.07785(13) 0.0659(6) Uani d . 1 A . C
H20A 0.9346 1.4178 -0.0679 0.099 Uiso calc R 1 . . H
H20B 0.9251 1.2375 -0.1279 0.099 Uiso calc R 1 . . H
H20C 1.0073 1.2242 -0.0618 0.099 Uiso calc R 1 . . H

loop_
_atom_site_aniso_label
_atom_site_aniso_U_11
_atom_site_aniso_U_22
_atom_site_aniso_U_33
_atom_site_aniso_U_12
_atom_site_aniso_U_13
_atom_site_aniso_U_23
Fe1 0.04312(17) 0.03984(17) 0.03690(16) -0.00335(10) 0.01380(11) -0.00171(10)
N1 0.0373(7) 0.0470(9) 0.0372(7) 0.0019(6) 0.0062(6) 0.0043(6)
C1 0.0416(9) 0.0445(10) 0.0339(8) -0.0027(7) 0.0126(7) 0.0039(7)
C2 0.0476(10) 0.0401(10) 0.0407(9) -0.0088(8) 0.0073(7) 0.0029(7)
C3 0.0484(10) 0.0486(11) 0.0475(10) 0.0018(8) 0.0076(8) 0.0103(8)
C4 0.0458(10) 0.0659(13) 0.0372(9) -0.0082(9) 0.0028(8) 0.0001(8)
C5 0.0556(11) 0.0455(10) 0.0377(9) -0.0094(9) 0.0171(8) -0.0065(8)
C6 0.088(5) 0.092(6) 0.039(5) 0.023(4) 0.030(3) 0.017(4)
C7 0.080(5) 0.086(5) 0.050(3) -0.016(3) 0.033(3) -0.016(3)
C8 0.077(5) 0.066(4) 0.079(5) 0.005(3) 0.048(4) -0.002(4)
C9 0.058(4) 0.101(7) 0.071(3) -0.023(4) 0.035(3) -0.010(5)
C10 0.128(9) 0.046(2) 0.067(7) -0.014(4) 0.055(5) 0.005(3)
C6' 0.043(8) 0.066(10) 0.023(7) 0.004(6) -0.001(5) 0.001(5)
C7' 0.073(12) 0.088(18) 0.025(5) -0.027(11) 0.020(7) -0.022(11)
C8' 0.14(3) 0.046(8) 0.052(16) -0.024(14) 0.057(17) -0.016(8)
C9' 0.067(11) 0.062(14) 0.077(15) 0.030(10) 0.056(11) 0.024(12)
C10' 0.036(9) 0.069(11) 0.045(7) -0.004(6) 0.002(6) 0.012(7)
C11 0.0499(10) 0.0499(10) 0.0414(9) 0.0034(8) 0.0119(8) 0.0098(8)
C12 0.0460(10) 0.0727(14) 0.0547(11) 0.0088(10) -0.0005(8) 0.0099(11)
C13 0.0415(9) 0.0499(10) 0.0405(9) -0.0041(8) 0.0090(7) -0.0034(7)
C14 0.0339(8) 0.0433(9) 0.0393(9) 0.0031(7) 0.0067(7) 0.0012(8)
C15 0.0512(10) 0.0492(11) 0.0441(10) -0.0005(8) 0.0134(8) -0.0059(8)
C16 0.0602(11) 0.0606(12) 0.0445(10) 0.0052(9) 0.0226(9) -0.0014(9)
C17 0.0458(10) 0.0506(12) 0.0502(10) 0.0079(8) 0.0177(8) 0.0102(9)
C18 0.0527(11) 0.0428(10) 0.0550(11) -0.0030(8) 0.0162(9) -0.0007(9)
C19 0.0504(10) 0.0478(11) 0.0426(9) 0.0013(8) 0.0159(8) -0.0034(8)
C20 0.0697(14) 0.0644(15) 0.0716(14) 0.0005(10) 0.0328(12) 0.0151(10)

loop_
_atom_type_symbol
_atom_type_description
_atom_type_scat_dispersion_real
_atom_type_scat_dispersion_imag
_atom_type_scat_source
C C 0.0033 0.0016 'International Tables Vol C Tables 4.2.6.8 and 6.1.1.4'
H H 0.0000 0.0000 'International Tables Vol C Tables 4.2.6.8 and 6.1.1.4'
N N 0.0061 0.0033 'International Tables Vol C Tables 4.2.6.8 and 6.1.1.4'
Fe Fe 0.3463 0.8444 'International Tables Vol C Tables 4.2.6.8 and 6.1.1.4'

loop_
_geom_angle_atom_site_label_1
_geom_angle_atom_site_label_2
_geom_angle_atom_site_label_3
_geom_angle
_geom_angle_publ_flag
C6 Fe1 C9 68.5(2) ?
C6 Fe1 C10 40.52(19) ?
C9 Fe1 C10 40.60(18) ?
C6 Fe1 C8 68.4(2) ?
C9 Fe1 C8 40.48(18) ?
C10 Fe1 C8 68.0(2) ?
C6 Fe1 C1 107.29(18) ?
C9 Fe1 C1 159.6(3) ?
C10 Fe1 C1 123.4(3) ?
C8 Fe1 C1 158.3(3) ?
C6 Fe1 C5 124.0(2) ?
C9 Fe1 C5 123.7(2) ?
C10 Fe1 C5 109.15(13) ?
C8 Fe1 C5 158.9(3) ?
C1 Fe1 C5 40.96(7) ?
C6 Fe1 C7 40.5(2) ?
C9 Fe1 C7 68.5(2) ?
C10 Fe1 C7 68.1(2) ?
C8 Fe1 C7 40.92(18) ?
C1 Fe1 C7 122.1(2) ?
C5 Fe1 C7 159.3(3) ?
C6 Fe1 C2 122.1(3) ?
C9 Fe1 C2 158.6(4) ?
C10 Fe1 C2 158.7(4) ?
C8 Fe1 C2 122.3(3) ?
C1 Fe1 C2 40.60(7) ?
C5 Fe1 C2 68.13(7) ?
C7 Fe1 C2 106.6(2) ?
C6 Fe1 C4 160.4(3) ?
C9 Fe1 C4 108.31(19) ?
C10 Fe1 C4 124.5(3) ?
C8 Fe1 C4 122.6(2) ?
C1 Fe1 C4 68.59(7) ?
C5 Fe1 C4 40.41(8) ?
C7 Fe1 C4 158.1(3) ?
C2 Fe1 C4 68.06(7) ?
C6 Fe1 C3 157.8(4) ?
C9 Fe1 C3 122.9(3) ?
C10 Fe1 C3 159.8(4) ?
C8 Fe1 C3 106.9(2) ?
C1 Fe1 C3 68.64(7) ?
C5 Fe1 C3 68.11(7) ?
C7 Fe1 C3 121.8(3) ?
C2 Fe1 C3 40.65(7) ?
C4 Fe1 C3 40.40(7) ?
C6 Fe1 C10' 58.1(4) ?
C9 Fe1 C10' 23.1(3) ?
C10 Fe1 C10' 20.5(2) ?
C8 Fe1 C10' 59.7(5) ?
C1 Fe1 C10' 137.5(6) ?
C5 Fe1 C10' 110.0(5) ?
C7 Fe1 C10' 74.9(5) ?
C2 Fe1 C10' 178.0(6) ?
C4 Fe1 C10' 111.1(4) ?
C3 Fe1 C10' 139.7(4) ?
C6 Fe1 C8' 54.2(6) ?
C9 Fe1 C8' 54.7(7) ?
C10 Fe1 C8' 68.5(4) ?
C8 Fe1 C8' 20.9(8) ?
C1 Fe1 C8' 140.0(9) ?
C5 Fe1 C8' 177.7(4) ?
C7 Fe1 C8' 20.2(8) ?
C2 Fe1 C8' 114.0(6) ?
C4 Fe1 C8' 140.9(8) ?
C3 Fe1 C8' 114.1(5) ?
C10' Fe1 C8' 67.9(5) ?
C13 N1 C12 110.91(14) yes
C13 N1 C11 111.59(13) yes
C12 N1 C11 109.34(14) yes
C2 C1 C5 107.18(15) ?
C2 C1 C11 126.48(16) ?
C5 C1 C11 126.32(16) ?
C2 C1 Fe1 69.90(10) ?
C5 C1 Fe1 69.68(10) ?
C11 C1 Fe1 126.85(12) ?
C1 C2 C3 108.55(16) ?
C1 C2 Fe1 69.50(9) ?
C3 C2 Fe1 69.80(10) ?
C1 C2 H2 125.7 ?
C3 C2 H2 125.7 ?
Fe1 C2 H2 125.7 ?
C4 C3 C2 107.72(16) ?
C4 C3 Fe1 69.80(11) ?
C2 C3 Fe1 69.55(10) ?
C4 C3 H3 126.1 ?
C2 C3 H3 126.1 ?
Fe1 C3 H3 126.1 ?
C5 C4 C3 108.27(15) ?
C5 C4 Fe1 69.64(10) ?
C3 C4 Fe1 69.81(10) ?
C5 C4 H4 125.9 ?
C3 C4 H4 125.9 ?
Fe1 C4 H4 125.9 ?
C4 C5 C1 108.27(16) ?
C4 C5 Fe1 69.95(10) ?
C1 C5 Fe1 69.36(10) ?
C4 C5 H5 125.9 ?
C1 C5 H5 125.9 ?
Fe1 C5 H5 125.9 ?
C10 C6 C7 108.4(4) ?
C10 C6 Fe1 69.8(3) ?
C7 C6 Fe1 70.5(4) ?
C10 C6 H6A 125.8 ?
C7 C6 H6A 125.8 ?
Fe1 C6 H6A 125.8 ?
C6 C7 C8 107.1(5) ?
C6 C7 Fe1 69.0(4) ?
C8 C7 Fe1 68.9(5) ?
C6 C7 H7A 126.4 ?
C8 C7 H7A 126.4 ?
Fe1 C7 H7A 126.4 ?
C9 C8 C7 108.3(5) ?
C9 C8 Fe1 69.6(4) ?
C7 C8 Fe1 70.1(5) ?
C9 C8 H8A 125.9 ?
C7 C8 H8A 125.9 ?
Fe1 C8 H8A 125.9 ?
C8 C9 C10 107.8(4) ?
C8 C9 Fe1 69.9(4) ?
C10 C9 Fe1 69.8(3) ?
C8 C9 H9A 126.1 ?
C10 C9 H9A 126.1 ?
Fe1 C9 H9A 126.1 ?
C6 C10 C9 108.4(4) ?
C6 C10 Fe1 69.6(3) ?
C9 C10 Fe1 69.6(3) ?
C6 C10 H10A 125.8 ?
C9 C10 H10A 125.8 ?
Fe1 C10 H10A 125.8 ?
C10' C6' C7' 108.0(6) ?
C10' C6' Fe1 69.3(12) ?
C7' C6' Fe1 70.4(10) ?
C10' C6' H6'A 126.0 ?
C7' C6' H6'A 126.0 ?
Fe1 C6' H6'A 126.0 ?
C6' C7' C8' 108.1(5) ?
C6' C7' Fe1 69.7(10) ?
C8' C7' Fe1 68.9(10) ?
C6' C7' H7'A 125.9 ?
C8' C7' H7'A 125.9 ?
Fe1 C7' H7'A 125.9 ?
C9' C8' C7' 107.6(5) ?
C9' C8' Fe1 72.3(9) ?
C7' C8' Fe1 71.0(10) ?
C9' C8' H8'A 126.1 ?
C7' C8' H8'A 126.1 ?
Fe1 C8' H8'A 126.1 ?
C8' C9' C10' 107.9(6) ?
C8' C9' Fe1 68.0(9) ?
C10' C9' Fe1 67.9(10) ?
C8' C9' H9'A 126.0 ?
C10' C9' H9'A 126.0 ?
Fe1 C9' H9'A 126.0 ?
C6' C10' C9' 108.0(6) ?
C6' C10' Fe1 70.7(12) ?
C9' C10' Fe1 72.2(10) ?
C6' C10' H10B 125.9 ?
C9' C10' H10B 125.9 ?
Fe1 C10' H10B 125.9 ?
N1 C11 C1 112.68(14) yes
N1 C11 H11A 109.1 ?
C1 C11 H11A 109.1 ?
N1 C11 H11B 109.1 ?
C1 C11 H11B 109.1 ?
H11A C11 H11B 107.8 ?
N1 C12 H12A 109.5 ?
N1 C12 H12B 109.5 ?
H12A C12 H12B 109.5 ?
N1 C12 H12C 109.5 ?
H12A C12 H12C 109.5 ?
H12B C12 H12C 109.5 ?
N1 C13 C14 114.25(14) yes
N1 C13 H13A 108.7 ?
C14 C13 H13A 108.7 ?
N1 C13 H13B 108.7 ?
C14 C13 H13B 108.7 ?
H13A C13 H13B 107.6 ?
C19 C14 C15 117.75(16) ?
C19 C14 C13 122.20(15) ?
C15 C14 C13 119.91(16) ?
C16 C15 C14 121.12(17) ?
C16 C15 H15 119.4 ?
C14 C15 H15 119.4 ?
C15 C16 C17 121.34(17) ?
C15 C16 H16 119.3 ?
C17 C16 H16 119.3 ?
C16 C17 C18 117.34(17) ?
C16 C17 C20 121.20(17) ?
C18 C17 C20 121.46(18) ?
C19 C18 C17 121.35(18) ?
C19 C18 H18 119.3 ?
C17 C18 H18 119.3 ?
C14 C19 C18 121.10(17) ?
C14 C19 H19 119.4 ?
C18 C19 H19 119.4 ?
C17 C20 H20A 109.5 ?
C17 C20 H20B 109.5 ?
H20A C20 H20B 109.5 ?
C17 C20 H20C 109.5 ?
H20A C20 H20C 109.5 ?
H20B C20 H20C 109.5 ?

loop_
_geom_bond_atom_site_label_1
_geom_bond_atom_site_label_2
_geom_bond_distance
_geom_bond_publ_flag
Fe1 C6 2.018(6) ?
Fe1 C9 2.019(5) ?
Fe1 C10 2.020(4) ?
Fe1 C8 2.023(7) ?
Fe1 C1 2.0334(17) yes
Fe1 C5 2.0377(17) ?
Fe1 C7 2.038(8) ?
Fe1 C2 2.0386(17) ?
Fe1 C4 2.0418(18) ?
Fe1 C3 2.0419(18) ?
Fe1 C10' 2.048(18) ?
Fe1 C8' 2.048(17) ?
N1 C13 1.453(2) yes
N1 C12 1.460(2) yes
N1 C11 1.462(2) yes
C1 C2 1.413(2) yes
C1 C5 1.424(2) ?
C1 C11 1.499(2) ?
C2 C3 1.417(2) ?
C2 H2 0.9800 ?
C3 C4 1.410(3) ?
C3 H3 0.9800 ?
C4 C5 1.409(3) ?
C4 H4 0.9800 ?
C5 H5 0.9800 ?
C6 C10 1.398(6) ?
C6 C7 1.404(7) ?
C6 H6A 0.9800 ?
C7 C8 1.420(7) ?
C7 H7A 0.9800 ?
C8 C9 1.398(6) ?
C8 H8A 0.9800 ?
C9 C10 1.401(6) ?
C9 H9A 0.9800 ?
C10 H10A 0.9800 ?
C6' C10' 1.406(8) ?
C6' C7' 1.414(8) ?
C6' H6'A 0.9800 ?
C7' C8' 1.415(9) ?
C7' H7'A 0.9800 ?
C8' C9' 1.413(9) ?
C8' H8'A 0.9800 ?
C9' C10' 1.417(8) ?
C9' H9'A 0.9800 ?
C10' H10B 0.9800 ?
C11 H11A 0.9700 ?
C11 H11B 0.9700 ?
C12 H12A 0.9600 ?
C12 H12B 0.9600 ?
C12 H12C 0.9600 ?
C13 C14 1.509(2) yes
C13 H13A 0.9700 ?
C13 H13B 0.9700 ?
C14 C19 1.379(2) ?
C14 C15 1.385(2) ?
C15 C16 1.383(3) ?
C15 H15 0.9300 ?
C16 C17 1.383(3) ?
C16 H16 0.9300 ?
C17 C18 1.386(3) ?
C17 C20 1.508(3) ?
C18 C19 1.385(3) ?
C18 H18 0.9300 ?
C19 H19 0.9300 ?
C20 H20A 0.9600 ?
C20 H20B 0.9600 ?
C20 H20C 0.9600 ?

loop_
_geom_torsion_atom_site_label_1
_geom_torsion_atom_site_label_2
_geom_torsion_atom_site_label_3
_geom_torsion_atom_site_label_4
_geom_torsion
_geom_torsion_publ_flag
C6 Fe1 C1 C2 -119.5(4) ?
C9 Fe1 C1 C2 165.8(6) ?
C10 Fe1 C1 C2 -161.1(4) ?
C8 Fe1 C1 C2 -44.6(5) ?
C5 Fe1 C1 C2 118.09(14) ?
C7 Fe1 C1 C2 -77.7(4) ?
C4 Fe1 C1 C2 80.84(11) ?
C3 Fe1 C1 C2 37.30(10) ?
C10' Fe1 C1 C2 179.1(5) ?
C8' Fe1 C1 C2 -65.2(8) ?
C6 Fe1 C1 C5 122.4(4) ?
C9 Fe1 C1 C5 47.8(7) ?
C10 Fe1 C1 C5 80.8(4) ?
C8 Fe1 C1 C5 -162.7(5) ?
C7 Fe1 C1 C5 164.2(3) ?
C2 Fe1 C1 C5 -118.09(14) ?
C4 Fe1 C1 C5 -37.26(11) ?
C3 Fe1 C1 C5 -80.79(11) ?
C10' Fe1 C1 C5 61.0(6) ?
C8' Fe1 C1 C5 176.7(8) ?
C6 Fe1 C1 C11 1.6(4) ?
C9 Fe1 C1 C11 -73.0(7) ?
C10 Fe1 C1 C11 -40.0(4) ?
C8 Fe1 C1 C11 76.5(6) ?
C5 Fe1 C1 C11 -120.79(19) ?
C7 Fe1 C1 C11 43.4(4) ?
C2 Fe1 C1 C11 121.12(19) ?
C4 Fe1 C1 C11 -158.05(17) ?
C3 Fe1 C1 C11 158.42(17) ?
C10' Fe1 C1 C11 -59.8(6) ?
C8' Fe1 C1 C11 55.9(8) ?
C5 C1 C2 C3 0.94(19) ?
C11 C1 C2 C3 179.38(16) ?
Fe1 C1 C2 C3 -59.05(12) ?
C5 C1 C2 Fe1 59.99(11) ?
C11 C1 C2 Fe1 -121.57(17) ?
C6 Fe1 C2 C1 78.8(3) ?
C9 Fe1 C2 C1 -166.5(4) ?
C10 Fe1 C2 C1 48.2(5) ?
C8 Fe1 C2 C1 162.1(3) ?
C5 Fe1 C2 C1 -38.54(10) ?
C7 Fe1 C2 C1 120.3(3) ?
C4 Fe1 C2 C1 -82.25(11) ?
C3 Fe1 C2 C1 -119.96(15) ?
C10' Fe1 C2 C1 -18(12) ?
C8' Fe1 C2 C1 140.3(10) ?
C6 Fe1 C2 C3 -161.2(3) ?
C9 Fe1 C2 C3 -46.5(5) ?
C10 Fe1 C2 C3 168.2(4) ?
C8 Fe1 C2 C3 -77.9(3) ?
C1 Fe1 C2 C3 119.96(15) ?
C5 Fe1 C2 C3 81.42(12) ?
C7 Fe1 C2 C3 -119.8(3) ?
C4 Fe1 C2 C3 37.71(11) ?
C10' Fe1 C2 C3 102(12) ?
C8' Fe1 C2 C3 -99.7(10) ?
C1 C2 C3 C4 -0.7(2) ?
Fe1 C2 C3 C4 -59.59(13) ?
C1 C2 C3 Fe1 58.87(12) ?
C6 Fe1 C3 C4 165.1(4) ?
C9 Fe1 C3 C4 -79.4(3) ?
C10 Fe1 C3 C4 -48.7(5) ?
C8 Fe1 C3 C4 -120.8(3) ?
C1 Fe1 C3 C4 81.65(12) ?
C5 Fe1 C3 C4 37.44(11) ?
C7 Fe1 C3 C4 -163.0(3) ?
C2 Fe1 C3 C4 118.91(16) ?
C10' Fe1 C3 C4 -58.0(8) ?
C8' Fe1 C3 C4 -141.8(10) ?
C6 Fe1 C3 C2 46.2(4) ?
C9 Fe1 C3 C2 161.7(3) ?
C10 Fe1 C3 C2 -167.6(4) ?
C8 Fe1 C3 C2 120.3(3) ?
C1 Fe1 C3 C2 -37.26(10) ?
C5 Fe1 C3 C2 -81.47(12) ?
C7 Fe1 C3 C2 78.1(3) ?
C4 Fe1 C3 C2 -118.91(16) ?
C10' Fe1 C3 C2 -176.9(8) ?
C8' Fe1 C3 C2 99.3(10) ?
C2 C3 C4 C5 0.2(2) ?
Fe1 C3 C4 C5 -59.21(13) ?
C2 C3 C4 Fe1 59.44(12) ?
C6 Fe1 C4 C5 -43.7(7) ?
C9 Fe1 C4 C5 -120.8(4) ?
C10 Fe1 C4 C5 -78.8(4) ?
C8 Fe1 C4 C5 -163.2(3) ?
C1 Fe1 C4 C5 37.75(10) ?
C7 Fe1 C4 C5 161.4(5) ?
C2 Fe1 C4 C5 81.59(12) ?
C3 Fe1 C4 C5 119.53(15) ?
C10' Fe1 C4 C5 -96.5(6) ?
C8' Fe1 C4 C5 -177.0(10) ?
C6 Fe1 C4 C3 -163.2(7) ?
C9 Fe1 C4 C3 119.6(4) ?
C10 Fe1 C4 C3 161.6(4) ?
C8 Fe1 C4 C3 77.3(3) ?
C1 Fe1 C4 C3 -81.78(11) ?
C5 Fe1 C4 C3 -119.53(15) ?
C7 Fe1 C4 C3 41.8(6) ?
C2 Fe1 C4 C3 -37.94(11) ?
C10' Fe1 C4 C3 144.0(6) ?
C8' Fe1 C4 C3 63.5(10) ?
C3 C4 C5 C1 0.4(2) ?
Fe1 C4 C5 C1 -58.96(12) ?
C3 C4 C5 Fe1 59.32(13) ?
C2 C1 C5 C4 -0.80(19) ?
C11 C1 C5 C4 -179.24(16) ?
Fe1 C1 C5 C4 59.33(12) ?
C2 C1 C5 Fe1 -60.13(12) ?
C11 C1 C5 Fe1 121.43(17) ?
C6 Fe1 C5 C4 163.7(4) ?
C9 Fe1 C5 C4 78.4(4) ?
C10 Fe1 C5 C4 121.2(5) ?
C8 Fe1 C5 C4 42.6(6) ?
C1 Fe1 C5 C4 -119.61(15) ?
C7 Fe1 C5 C4 -160.3(7) ?
C2 Fe1 C5 C4 -81.39(12) ?
C3 Fe1 C5 C4 -37.42(11) ?
C10' Fe1 C5 C4 99.4(5) ?
C8' Fe1 C5 C4 13E1(2) ?
C6 Fe1 C5 C1 -76.7(4) ?
C9 Fe1 C5 C1 -162.0(4) ?
C10 Fe1 C5 C1 -119.2(5) ?
C8 Fe1 C5 C1 162.3(6) ?
C7 Fe1 C5 C1 -40.7(7) ?
C2 Fe1 C5 C1 38.22(10) ?
C4 Fe1 C5 C1 119.61(15) ?
C3 Fe1 C5 C1 82.18(11) ?
C10' Fe1 C5 C1 -141.0(5) ?
C8' Fe1 C5 C1 -12E1(2) ?
C9 Fe1 C6 C10 37.4(3) ?
C8 Fe1 C6 C10 81.0(3) ?
C1 Fe1 C6 C10 -121.5(4) ?
C5 Fe1 C6 C10 -79.6(4) ?
C7 Fe1 C6 C10 119.0(5) ?
C2 Fe1 C6 C10 -163.5(4) ?
C4 Fe1 C6 C10 -46.9(6) ?
C3 Fe1 C6 C10 162.8(5) ?
C10' Fe1 C6 C10 14.2(5) ?
C8' Fe1 C6 C10 98.6(9) ?
C9 Fe1 C6 C7 -81.7(4) ?
C10 Fe1 C6 C7 -119.0(5) ?
C8 Fe1 C6 C7 -38.0(4) ?
C1 Fe1 C6 C7 119.5(4) ?
C5 Fe1 C6 C7 161.4(4) ?
C2 Fe1 C6 C7 77.5(5) ?
C4 Fe1 C6 C7 -165.9(4) ?
C3 Fe1 C6 C7 43.7(7) ?
C10' Fe1 C6 C7 -104.9(6) ?
C8' Fe1 C6 C7 -20.4(9) ?
C10 C6 C7 C8 -1.3(11) ?
Fe1 C6 C7 C8 58.6(7) ?
C10 C6 C7 Fe1 -59.9(4) ?
C9 Fe1 C7 C6 81.6(4) ?
C10 Fe1 C7 C6 37.8(4) ?
C8 Fe1 C7 C6 119.1(7) ?
C1 Fe1 C7 C6 -78.9(5) ?
C5 Fe1 C7 C6 -48.6(8) ?
C2 Fe1 C7 C6 -120.4(5) ?
C4 Fe1 C7 C6 167.3(5) ?
C3 Fe1 C7 C6 -162.1(5) ?
C10' Fe1 C7 C6 58.2(5) ?
C8' Fe1 C7 C6 124.9(15) ?
C6 Fe1 C7 C8 -119.1(7) ?
C9 Fe1 C7 C8 -37.5(4) ?
C10 Fe1 C7 C8 -81.3(5) ?
C1 Fe1 C7 C8 162.1(5) ?
C5 Fe1 C7 C8 -167.6(3) ?
C2 Fe1 C7 C8 120.5(6) ?
C4 Fe1 C7 C8 48.3(9) ?
C3 Fe1 C7 C8 78.8(6) ?
C10' Fe1 C7 C8 -60.9(5) ?
C8' Fe1 C7 C8 5.8(13) ?
C6 C7 C8 C9 0.8(12) ?
Fe1 C7 C8 C9 59.4(6) ?
C6 C7 C8 Fe1 -58.6(7) ?
C6 Fe1 C8 C9 -81.7(4) ?
C10 Fe1 C8 C9 -37.9(4) ?
C1 Fe1 C8 C9 -164.2(5) ?
C5 Fe1 C8 C9 48.5(8) ?
C7 Fe1 C8 C9 -119.3(7) ?
C2 Fe1 C8 C9 163.0(5) ?
C4 Fe1 C8 C9 79.9(5) ?
C3 Fe1 C8 C9 121.3(5) ?
C10' Fe1 C8 C9 -17.0(4) ?
C8' Fe1 C8 C9 -125.0(15) ?
C6 Fe1 C8 C7 37.6(5) ?
C9 Fe1 C8 C7 119.3(7) ?
C10 Fe1 C8 C7 81.4(5) ?
C1 Fe1 C8 C7 -44.9(9) ?
C5 Fe1 C8 C7 167.9(4) ?
C2 Fe1 C8 C7 -77.6(6) ?
C4 Fe1 C8 C7 -160.7(5) ?
C3 Fe1 C8 C7 -119.4(6) ?
C10' Fe1 C8 C7 102.4(6) ?
C8' Fe1 C8 C7 -5.6(12) ?
C7 C8 C9 C10 0.0(10) ?
Fe1 C8 C9 C10 59.7(4) ?
C7 C8 C9 Fe1 -59.7(8) ?
C6 Fe1 C9 C8 81.5(4) ?
C10 Fe1 C9 C8 118.8(5) ?
C1 Fe1 C9 C8 163.3(3) ?
C5 Fe1 C9 C8 -161.1(4) ?
C7 Fe1 C9 C8 37.9(4) ?
C2 Fe1 C9 C8 -42.7(8) ?
C4 Fe1 C9 C8 -119.1(5) ?
C3 Fe1 C9 C8 -76.9(5) ?
C10' Fe1 C9 C8 140.0(12) ?
C8' Fe1 C9 C8 21.0(8) ?
C6 Fe1 C9 C10 -37.3(3) ?
C8 Fe1 C9 C10 -118.8(5) ?
C1 Fe1 C9 C10 44.4(6) ?
C5 Fe1 C9 C10 80.1(4) ?
C7 Fe1 C9 C10 -81.0(3) ?
C2 Fe1 C9 C10 -161.5(6) ?
C4 Fe1 C9 C10 122.1(4) ?
C3 Fe1 C9 C10 164.2(4) ?
C10' Fe1 C9 C10 21.2(11) ?
C8' Fe1 C9 C10 -97.8(8) ?
C7 C6 C10 C9 1.3(8) ?
Fe1 C6 C10 C9 -59.0(4) ?
C7 C6 C10 Fe1 60.3(6) ?
C8 C9 C10 C6 -0.8(7) ?
Fe1 C9 C10 C6 59.0(4) ?
C8 C9 C10 Fe1 -59.8(5) ?
C9 Fe1 C10 C6 -119.8(4) ?
C8 Fe1 C10 C6 -82.0(3) ?
C1 Fe1 C10 C6 77.1(4) ?
C5 Fe1 C10 C6 120.4(4) ?
C7 Fe1 C10 C6 -37.7(3) ?
C2 Fe1 C10 C6 41.6(5) ?
C4 Fe1 C10 C6 162.7(3) ?
C3 Fe1 C10 C6 -161.1(4) ?
C10' Fe1 C10 C6 -143.7(14) ?
C8' Fe1 C10 C6 -59.5(9) ?
C6 Fe1 C10 C9 119.8(4) ?
C8 Fe1 C10 C9 37.8(3) ?
C1 Fe1 C10 C9 -163.0(3) ?
C5 Fe1 C10 C9 -119.8(4) ?
C7 Fe1 C10 C9 82.1(3) ?
C2 Fe1 C10 C9 161.4(4) ?
C4 Fe1 C10 C9 -77.5(4) ?
C3 Fe1 C10 C9 -41.3(6) ?
C10' Fe1 C10 C9 -23.9(13) ?
C8' Fe1 C10 C9 60.3(9) ?
C6 Fe1 C6' C10' 132.2(18) ?
C9 Fe1 C6' C10' 20.4(9) ?
C10 Fe1 C6' C10' -6.7(8) ?
C8 Fe1 C6' C10' 61.0(10) ?
C1 Fe1 C6' C10' -141.2(11) ?
C5 Fe1 C6' C10' -97.4(12) ?
C7 Fe1 C6' C10' 102.7(11) ?
C2 Fe1 C6' C10' -177.0(8) ?
C4 Fe1 C6' C10' -60.9(14) ?
C3 Fe1 C6' C10' -82(14) ?
C8' Fe1 C6' C10' 81.8(9) ?
C6 Fe1 C6' C7' 13.2(12) ?
C9 Fe1 C6' C7' -98.6(10) ?
C10 Fe1 C6' C7' -125.7(16) ?
C8 Fe1 C6' C7' -58.1(9) ?
C1 Fe1 C6' C7' 99.8(11) ?
C5 Fe1 C6' C7' 143.6(11) ?
C7 Fe1 C6' C7' -16.3(9) ?
C2 Fe1 C6' C7' 64.0(11) ?
C4 Fe1 C6' C7' -179.9(10) ?
C3 Fe1 C6' C7' 159(13) ?
C10' Fe1 C6' C7' -119.0(12) ?
C8' Fe1 C6' C7' -37.2(7) ?
C10' C6' C7' C8' -1(3) ?
Fe1 C6' C7' C8' 58.3(15) ?
C10' C6' C7' Fe1 -59.3(18) ?
C6 Fe1 C7' C6' -17.7(14) ?
C9 Fe1 C7' C6' 62.1(7) ?
C10 Fe1 C7' C6' 19.9(6) ?
C8 Fe1 C7' C6' 105.1(9) ?
C1 Fe1 C7' C6' -96.3(10) ?
C5 Fe1 C7' C6' -57.3(12) ?
C7 Fe1 C7' C6' 142.6(17) ?
C2 Fe1 C7' C6' -140.5(9) ?
C4 Fe1 C7' C6' 1(17) ?
C3 Fe1 C7' C6' -179.0(6) ?
C10' Fe1 C7' C6' 37.5(7) ?
C8' Fe1 C7' C6' 119.9(11) ?
C6 Fe1 C7' C8' -138(2) ?
C9 Fe1 C7' C8' -57.8(9) ?
C10 Fe1 C7' C8' -100.0(8) ?
C8 Fe1 C7' C8' -14.8(9) ?
C1 Fe1 C7' C8' 143.8(11) ?
C5 Fe1 C7' C8' -177.1(11) ?
C7 Fe1 C7' C8' 22.7(15) ?
C2 Fe1 C7' C8' 99.7(11) ?
C4 Fe1 C7' C8' -119(17) ?
C3 Fe1 C7' C8' 61.2(11) ?
C10' Fe1 C7' C8' -82.3(8) ?
C6' C7' C8' C9' 5(2) ?
Fe1 C7' C8' C9' 63.4(13) ?
C6' C7' C8' Fe1 -58.8(15) ?
C6 Fe1 C8' C9' -101.9(8) ?
C9 Fe1 C8' C9' -14.4(6) ?
C10 Fe1 C8' C9' -58.3(7) ?
C8 Fe1 C8' C9' 26.2(12) ?
C1 Fe1 C8' C9' -175.1(7) ?
C5 Fe1 C8' C9' -6E1(3) ?
C7 Fe1 C8' C9' -143.0(17) ?
C2 Fe1 C8' C9' 144.7(8) ?
C4 Fe1 C8' C9' 60.5(9) ?
C3 Fe1 C8' C9' 99.9(8) ?
C10' Fe1 C8' C9' -36.2(6) ?
C6 Fe1 C8' C7' 14.5(7) ?
C9 Fe1 C8' C7' 102.1(8) ?
C10 Fe1 C8' C7' 58.2(7) ?
C8 Fe1 C8' C7' 142.7(18) ?
C1 Fe1 C8' C7' -58.6(11) ?
C5 Fe1 C8' C7' 6E1(3) ?
C7 Fe1 C8' C7' -26.5(12) ?
C2 Fe1 C8' C7' -98.9(10) ?
C4 Fe1 C8' C7' 177.0(7) ?
C3 Fe1 C8' C7' -143.6(9) ?
C10' Fe1 C8' C7' 80.3(7) ?
C7' C8' C9' C10' -6(2) ?
Fe1 C8' C9' C10' 56.2(14) ?
C7' C8' C9' Fe1 -62.6(14) ?
C6 Fe1 C9' C8' 57.6(7) ?
C9 Fe1 C9' C8' 139.5(18) ?
C10 Fe1 C9' C8' 100.2(8) ?
C8 Fe1 C9' C8' -24.2(14) ?
C1 Fe1 C9' C8' 88(16) ?
C5 Fe1 C9' C8' 176.9(9) ?
C7 Fe1 C9' C8' 14.3(8) ?
C2 Fe1 C9' C8' -59.3(9) ?
C4 Fe1 C9' C8' -143.2(9) ?
C3 Fe1 C9' C8' -98.9(9) ?
C10' Fe1 C9' C8' 121.5(10) ?
C6 Fe1 C9' C10' -63.9(7) ?
C9 Fe1 C9' C10' 18.1(13) ?
C10 Fe1 C9' C10' -21.3(6) ?
C8 Fe1 C9' C10' -145.7(17) ?
C1 Fe1 C9' C10' -34(16) ?
C5 Fe1 C9' C10' 55.4(11) ?
C7 Fe1 C9' C10' -107.1(8) ?
C2 Fe1 C9' C10' 179.2(6) ?
C4 Fe1 C9' C10' 95.3(9) ?
C3 Fe1 C9' C10' 139.7(8) ?
C8' Fe1 C9' C10' -121.5(10) ?
C7' C6' C10' C9' -3(3) ?
Fe1 C6' C10' C9' -63.0(16) ?
C7' C6' C10' Fe1 60.0(17) ?
C8' C9' C10' C6' 6(3) ?
Fe1 C9' C10' C6' 62.1(17) ?
C8' C9' C10' Fe1 -56.2(14) ?
C6 Fe1 C10' C6' -20.5(8) ?
C9 Fe1 C10' C6' -131.4(19) ?
C10 Fe1 C10' C6' 6.4(8) ?
C8 Fe1 C10' C6' -102.6(11) ?
C1 Fe1 C10' C6' 60.3(14) ?
C5 Fe1 C10' C6' 97.9(12) ?
C7 Fe1 C10' C6' -61.1(10) ?
C2 Fe1 C10' C6' 77(12) ?
C4 Fe1 C10' C6' 141.1(11) ?
C3 Fe1 C10' C6' 177.2(7) ?
C8' Fe1 C10' C6' -81.1(9) ?
C6 Fe1 C10' C9' 96.6(9) ?
C9 Fe1 C10' C9' -14.3(13) ?
C10 Fe1 C10' C9' 123.6(15) ?
C8 Fe1 C10' C9' 14.6(9) ?
C1 Fe1 C10' C9' 177.4(10) ?
C5 Fe1 C10' C9' -145.0(10) ?
C7 Fe1 C10' C9' 56.1(9) ?
C2 Fe1 C10' C9' -166(11) ?
C4 Fe1 C10' C9' -101.8(10) ?
C3 Fe1 C10' C9' -65.7(10) ?
C8' Fe1 C10' C9' 36.1(6) ?
C13 N1 C11 C1 -59.46(19) ?
C12 N1 C11 C1 177.47(15) yes
C2 C1 C11 N1 -67.2(2) ?
C5 C1 C11 N1 110.91(19) ?
Fe1 C1 C11 N1 -158.38(12) ?
C12 N1 C13 C14 -71.31(19) yes
C11 N1 C13 C14 166.52(14) yes
N1 C13 C14 C19 -26.5(2) ?
N1 C13 C14 C15 157.89(15) ?
C19 C14 C15 C16 -0.7(3) ?
C13 C14 C15 C16 175.13(17) ?
C14 C15 C16 C17 0.5(3) ?
C15 C16 C17 C18 0.2(3) ?
C15 C16 C17 C20 179.57(19) ?
C16 C17 C18 C19 -0.7(3) ?
C20 C17 C18 C19 179.95(18) ?
C15 C14 C19 C18 0.2(3) ?
C13 C14 C19 C18 -175.52(16) ?
C17 C18 C19 C14 0.5(3) ?
